data_7109910
loop_
_publ_author_name
'Beatriz Calvo'
'Ramon Macias'
'Victor Polo'
'Maria Jose Artigas'
'Fernando J. Lahoz'
'Luis A. Oro'

_publ_section_title
;
 Heterolytic H2 activation on a carbene-ligated rhodathiaborane promoted
 by isonido-nido cage opening
;
_journal_name_full Chem.Commun.
_journal_page_first 9863
_journal_paper_doi 10.1039/c3cc45880f
_journal_volume 49
_journal_year 2013
_chemical_formula_moiety 'C23 H32.50 B9 N2 P Rh S'
_chemical_formula_sum 'C23 H32.5 B9 N2 P Rh S'
_chemical_formula_weight 600.24
_chemical_name_systematic
;
?
;
_space_group_IT_number 14
_symmetry_cell_setting monoclinic
_symmetry_space_group_name_Hall '-P 2ybc'
_symmetry_space_group_name_H-M 'P 1 21/c 1'
_atom_sites_solution_hydrogens geom
_atom_sites_solution_primary direct
_atom_sites_solution_secondary difmap
_audit_creation_method SHELXL-97
_cell_angle_alpha 90.00
_cell_angle_beta 117.7160(10)
_cell_angle_gamma 90.00
_cell_formula_units_Z 4
_cell_length_a 12.565(5)
_cell_length_b 18.761(7)
_cell_length_c 13.508(5)
_cell_measurement_reflns_used 3698
_cell_measurement_temperature 100(2)
_cell_measurement_theta_max 25.515
_cell_measurement_theta_min 2.762
_cell_volume 2818.9(19)
_computing_cell_refinement 'APEX2 v. 2008.4 (Bruker AXS, 2008)'
_computing_data_collection 'APEX2 v. 2008.4 (Bruker AXS, 2008)'
_computing_data_reduction 'APEX2 v. 2008.4 (Bruker AXS, 2008)'
_computing_molecular_graphics ORTEP
_computing_structure_refinement 'SHELXL-97 (Sheldrick, 1997)'
_computing_structure_solution 'SHELXS-97 (Sheldrick, 1990)'
_diffrn_ambient_temperature 100(2)
_diffrn_detector_area_resol_mean 8.26
_diffrn_measured_fraction_theta_full 0.997
_diffrn_measured_fraction_theta_max 0.997
_diffrn_measurement_device_type 'Bruker APEX system'
_diffrn_measurement_method '\w rotations with narrow frames'
_diffrn_radiation_monochromator graphite
_diffrn_radiation_source 'fine-focus sealed tube'
_diffrn_radiation_type MoK\a
_diffrn_radiation_wavelength 0.71073
_diffrn_reflns_av_R_equivalents 0.0667
_diffrn_reflns_av_sigmaI/netI 0.0605
_diffrn_reflns_limit_h_max 16
_diffrn_reflns_limit_h_min -16
_diffrn_reflns_limit_k_max 24
_diffrn_reflns_limit_k_min -24
_diffrn_reflns_limit_l_max 17
_diffrn_reflns_limit_l_min -15
_diffrn_reflns_number 29436
_diffrn_reflns_theta_full 28.00
_diffrn_reflns_theta_max 28.00
_diffrn_reflns_theta_min 1.83
_diffrn_standards_decay_% 'no decay'
_exptl_absorpt_coefficient_mu 0.754
_exptl_absorpt_correction_T_max 0.9711
_exptl_absorpt_correction_T_min 0.8259
_exptl_absorpt_correction_type multi-scan
_exptl_absorpt_process_details
;
Multi-scan correction included in APEX2 package (Bruker AXS, 2008)
;
_exptl_crystal_colour Red
_exptl_crystal_density_diffrn 1.414
_exptl_crystal_density_method 'not measured'
_exptl_crystal_description Prism
_exptl_crystal_F_000 1222
_exptl_crystal_size_max 0.236
_exptl_crystal_size_mid 0.185
_exptl_crystal_size_min 0.124
_refine_diff_density_max 0.695
_refine_diff_density_min -1.409
_refine_diff_density_rms 0.083
_refine_ls_extinction_method none
_refine_ls_goodness_of_fit_ref 1.027
_refine_ls_hydrogen_treatment mixed
_refine_ls_matrix_type full
_refine_ls_number_parameters 460
_refine_ls_number_reflns 6787
_refine_ls_number_restraints 25
_refine_ls_restrained_S_all 1.025
_refine_ls_R_factor_all 0.0888
_refine_ls_R_factor_gt 0.0488
_refine_ls_shift/su_max 0.003
_refine_ls_shift/su_mean 0.000
_refine_ls_structure_factor_coef Fsqd
_refine_ls_weighting_details 'calc w=1/[\s^2^(Fo^2^)+(0.0270P)^2^+3.7004P] where P=(Fo^2^+2Fc^2^)/3'
_refine_ls_weighting_scheme calc
_refine_ls_wR_factor_gt 0.0877
_refine_ls_wR_factor_ref 0.1013
_reflns_number_gt 4524
_reflns_number_total 6787
_reflns_threshold_expression >2sigma(I)
_cod_data_source_file c3cc45880f.txt
_cod_data_source_block fjl151d
_cod_original_cell_volume 2818.8(18)
_cod_original_sg_symbol_H-M 'P 21/c'
_cod_original_formula_sum 'C23 H32.50 B9 N2 P Rh S'
_cod_database_code 7109910

loop_
_symmetry_equiv_pos_as_xyz
'x, y, z'
'-x, y+1/2, -z+1/2'
'-x, -y, -z'
'x, -y-1/2, z-1/2'

loop_
_atom_site_label
_atom_site_type_symbol
_atom_site_fract_x
_atom_site_fract_y
_atom_site_fract_z
_atom_site_U_iso_or_equiv
_atom_site_adp_type
_atom_site_occupancy
_atom_site_symmetry_multiplicity
_atom_site_calc_flag
_atom_site_refinement_flags
_atom_site_disorder_assembly
_atom_site_disorder_group
Rh8 Rh 0.10275(3) 0.119025(16) 0.25706(2) 0.03982(10) Uani 1 1 d . A 4
N1 N 0.1401(3) 0.06395(19) 0.4857(3) 0.0543(10) Uani 1 1 d . A 4
N2 N 0.1483(3) -0.02004(18) 0.3809(3) 0.0551(10) Uani 1 1 d . A 4
S7 S 0.0833(3) 0.20520(15) 0.1061(3) 0.0302(6) Uani 0.50 1 d P A 4
B1 B -0.1331(8) 0.1029(5) -0.0024(8) 0.032(2) Uani 0.50 1 d P A 4
H101 H -0.1797 0.0637 -0.0720 0.038 Uiso 0.50 1 calc PR A 4
B2 B -0.0631(9) 0.1768(5) -0.0299(8) 0.036(2) Uani 0.50 1 d P A 4
H102 H -0.0663 0.1852 -0.1133 0.043 Uiso 0.50 1 calc PR A 4
B3 B 0.0223(9) 0.1032(5) 0.0674(8) 0.032(2) Uani 0.50 1 d P A 4
H103 H 0.0771 0.0658 0.0449 0.038 Uiso 0.50 1 calc PR A 4
B4 B -0.0634(9) 0.0728(5) 0.1394(9) 0.024(2) Uani 0.50 1 d P A 4
H104 H -0.0653 0.0151 0.1597 0.029 Uiso 0.50 1 calc PR A 4
B5 B -0.1933(9) 0.1256(6) 0.0885(10) 0.042(3) Uani 0.50 1 d P A 4
H105 H -0.2810 0.1026 0.0758 0.051 Uiso 0.50 1 calc PR A 4
B6 B -0.1880(11) 0.1918(6) -0.0033(10) 0.042(3) Uani 0.50 1 d P A 4
H106 H -0.2716 0.2139 -0.0739 0.050 Uiso 0.50 1 calc PR A 4
B9 B -0.0763(12) 0.1388(7) 0.2265(10) 0.033(3) Uiso 0.50 1 d P A 4
H109 H -0.0672 0.1458 0.3124 0.040 Uiso 0.50 1 calc PR A 4
B10 B -0.156(2) 0.2139(12) 0.1328(14) 0.038(4) Uani 0.50 1 d PD A 4
H110 H -0.1806 0.2560 0.1770 0.046 Uiso 0.50 1 calc PR A 4
B11 B -0.0687(15) 0.2492(11) 0.0668(19) 0.046(4) Uani 0.50 1 d PD A 4
S7B S 0.0431(3) 0.18534(16) 0.1012(3) 0.0318(6) Uani 0.50 1 d P B 3
B1B B -0.1757(9) 0.0872(5) 0.0358(9) 0.044(2) Uani 0.50 1 d P B 3
H1B H -0.2320 0.0452 -0.0249 0.053 Uiso 0.50 1 calc PR B 3
B2B B -0.1169(10) 0.1540(6) -0.0160(7) 0.040(2) Uani 0.50 1 d P B 3
H2B H -0.1351 0.1543 -0.1054 0.048 Uiso 0.50 1 calc PR B 3
B4B B -0.0875(10) 0.0649(6) 0.1798(9) 0.036(2) Uani 0.50 1 d P B 3
H4B H -0.0502 0.0162 0.2327 0.043 Uiso 0.50 1 calc PR B 3
B3B B -0.0222(9) 0.0834(5) 0.0881(8) 0.033(2) Uani 0.50 1 d P B 3
H3B H 0.0501 0.0437 0.1024 0.040 Uiso 0.50 1 calc PR B 3
B5B B -0.2109(9) 0.1229(6) 0.1388(10) 0.044(2) Uani 0.50 1 d P B 3
H5B H -0.2938 0.1062 0.1439 0.053 Uiso 0.50 1 calc PR B 3
B6B B -0.2228(10) 0.1781(6) 0.0288(9) 0.037(2) Uani 0.50 1 d P B 3
H6B H -0.3132 0.1980 -0.0341 0.044 Uiso 0.50 1 calc PR B 3
B9B B -0.0731(11) 0.1389(7) 0.2639(11) 0.045(3) Uani 0.50 1 d P B 3
B11B B -0.1065(14) 0.2340(11) 0.0591(18) 0.046(4) Uani 0.50 1 d P B 3
H111 H -0.0934 0.2922 0.0499 0.055 Uiso 0.50 1 calc PR B 3
B10B B -0.162(2) 0.2134(12) 0.1679(15) 0.039(4) Uani 0.50 1 d P B 3
P1 P 0.29736(9) 0.16924(5) 0.35094(7) 0.0331(2) Uani 1 1 d . . .
C22 C 0.1522(4) -0.0590(2) 0.2896(4) 0.0741(17) Uani 1 1 d . . .
H22A H 0.0910 -0.0965 0.2637 0.111 Uiso 1 1 calc R A 4
H22B H 0.2319 -0.0804 0.3157 0.111 Uiso 1 1 calc R A 4
H22C H 0.1364 -0.0261 0.2278 0.111 Uiso 1 1 calc R A 4
C23 C 0.1384(5) 0.1338(2) 0.5311(4) 0.0690(15) Uani 1 1 d . . .
H23A H 0.2209 0.1512 0.5745 0.103 Uiso 1 1 calc R A 4
H23B H 0.1001 0.1304 0.5797 0.103 Uiso 1 1 calc R A 4
H23C H 0.0929 0.1670 0.4697 0.103 Uiso 1 1 calc R A 4
C20 C 0.1659(4) -0.0504(3) 0.4815(5) 0.0763(17) Uani 1 1 d . . .
H20 H 0.1788 -0.0995 0.5006 0.092 Uiso 1 1 calc R A 4
C21 C 0.1613(5) 0.0019(3) 0.5463(5) 0.0790(17) Uani 1 1 d . A .
H21 H 0.1708 -0.0027 0.6200 0.095 Uiso 1 1 calc R C 4
C1 C 0.2900(4) 0.26655(19) 0.3463(3) 0.0396(9) Uani 1 1 d U A .
C2 C 0.3684(5) 0.3095(2) 0.3267(4) 0.0588(13) Uani 1 1 d U . .
H2 H 0.4293 0.2886 0.3131 0.071 Uiso 1 1 calc R A .
C3 C 0.3573(5) 0.3832(2) 0.3270(4) 0.0713(16) Uani 1 1 d U A .
H3 H 0.4106 0.4127 0.3133 0.086 Uiso 1 1 calc R . .
C4 C 0.2697(5) 0.4139(2) 0.3469(4) 0.0611(14) Uani 1 1 d U . .
H4 H 0.2625 0.4643 0.3466 0.073 Uiso 1 1 calc R A .
C5 C 0.1923(4) 0.3715(2) 0.3673(3) 0.0512(11) Uani 1 1 d U A .
H5 H 0.1324 0.3926 0.3820 0.061 Uiso 1 1 calc R . .
C6 C 0.2022(4) 0.29790(19) 0.3662(3) 0.0433(10) Uani 1 1 d U . .
H6 H 0.1482 0.2688 0.3793 0.052 Uiso 1 1 calc R A .
C7 C 0.3995(3) 0.14863(19) 0.4967(3) 0.0307(8) Uani 1 1 d . A .
C8 C 0.4649(3) 0.2003(2) 0.5745(3) 0.0381(9) Uani 1 1 d . . .
H8 H 0.4531 0.2493 0.5547 0.046 Uiso 1 1 calc R A .
C9 C 0.5478(3) 0.1799(2) 0.6816(3) 0.0493(11) Uani 1 1 d . A .
H9 H 0.5936 0.2151 0.7351 0.059 Uiso 1 1 calc R . .
C10 C 0.5642(4) 0.1092(3) 0.7109(3) 0.0553(12) Uani 1 1 d . . .
H10 H 0.6212 0.0958 0.7846 0.066 Uiso 1 1 calc R A .
C11 C 0.4984(3) 0.0573(2) 0.6339(3) 0.0420(9) Uani 1 1 d . A .
H11 H 0.5089 0.0084 0.6547 0.050 Uiso 1 1 calc R . .
C12 C 0.4178(3) 0.07710(19) 0.5271(3) 0.0341(8) Uani 1 1 d . . .
H12 H 0.3740 0.0416 0.4734 0.041 Uiso 1 1 calc R A .
C19 C 0.1325(3) 0.0512(2) 0.3829(3) 0.0439(10) Uani 1 1 d . . .
C18A C 0.3635(4) 0.1109(3) 0.1942(5) 0.034(2) Uani 0.50 1 d PG A 1
H18A H 0.2807 0.0988 0.1548 0.040 Uiso 0.50 1 calc PR A 1
C13A C 0.4077(5) 0.1473(4) 0.2952(5) 0.029(2) Uani 0.50 1 d PG A 1
C14A C 0.5288(6) 0.1651(4) 0.3528(5) 0.035(2) Uani 0.50 1 d PG A 1
H14A H 0.5590 0.1899 0.4219 0.042 Uiso 0.50 1 calc PR A 1
C15A C 0.6058(4) 0.1465(4) 0.3093(5) 0.054(3) Uani 0.50 1 d PG A 1
H15A H 0.6886 0.1586 0.3487 0.064 Uiso 0.50 1 calc PR A 1
C16A C 0.5617(5) 0.1101(4) 0.2083(5) 0.053(3) Uani 0.50 1 d PG A 1
H16A H 0.6144 0.0974 0.1786 0.064 Uiso 0.50 1 calc PR A 1
C17A C 0.4406(6) 0.0923(4) 0.1507(4) 0.050(3) Uani 0.50 1 d PG A 1
H17A H 0.4104 0.0675 0.0816 0.060 Uiso 0.50 1 calc PR A 1
C13B C 0.3706(6) 0.1334(4) 0.2727(5) 0.031(3) Uani 0.50 1 d PG A 2
C18B C 0.3113(4) 0.0894(3) 0.1802(5) 0.034(2) Uani 0.50 1 d PG A 2
H18B H 0.2288 0.0782 0.1542 0.041 Uiso 0.50 1 calc PR A 2
C17B C 0.3726(5) 0.0618(3) 0.1257(4) 0.0365(19) Uani 0.50 1 d PG A 2
H17B H 0.3321 0.0318 0.0624 0.044 Uiso 0.50 1 calc PR A 2
C16B C 0.4933(5) 0.0782(3) 0.1637(5) 0.032(2) Uani 0.50 1 d PG A 2
H16B H 0.5352 0.0593 0.1264 0.039 Uiso 0.50 1 calc PR A 2
C15B C 0.5526(4) 0.1222(3) 0.2562(5) 0.040(2) Uani 0.50 1 d PG A 2
H15B H 0.6350 0.1334 0.2822 0.048 Uiso 0.50 1 calc PR A 2
C14B C 0.4913(6) 0.1497(3) 0.3108(5) 0.039(2) Uani 0.50 1 d PG A 2
H14B H 0.5318 0.1798 0.3740 0.047 Uiso 0.50 1 calc PR A 2
H H -0.054(3) 0.2090(18) 0.228(3) 0.038 Uiso 1 1 d . D 4
H9B H -0.087(6) 0.134(4) 0.333(6) 0.04(2) Uiso 0.50 1 d P E 3
H10B H -0.225(6) 0.250(3) 0.168(5) 0.026(18) Uiso 0.50 1 d P F 3

loop_
_atom_site_aniso_label
_atom_site_aniso_U_11
_atom_site_aniso_U_22
_atom_site_aniso_U_33
_atom_site_aniso_U_23
_atom_site_aniso_U_13
_atom_site_aniso_U_12
Rh8 0.03946(17) 0.03093(15) 0.02596(15) -0.00729(13) -0.00426(11) 0.00841(14)
N1 0.055(2) 0.052(2) 0.052(2) 0.0038(19) 0.0209(18) -0.0231(18)
N2 0.0330(19) 0.0336(19) 0.067(3) 0.0033(18) -0.0031(17) -0.0080(15)
S7 0.0290(16) 0.0279(14) 0.0305(11) 0.0053(10) 0.0112(12) 0.0015(10)
B1 0.025(5) 0.031(6) 0.030(5) 0.000(4) 0.005(4) 0.003(4)
B2 0.025(5) 0.038(5) 0.033(5) 0.003(4) 0.005(4) 0.001(4)
B3 0.032(6) 0.028(5) 0.028(5) 0.003(4) 0.007(4) -0.002(4)
B4 0.027(5) 0.018(4) 0.024(6) -0.006(4) 0.008(4) -0.001(3)
B5 0.030(5) 0.050(6) 0.042(7) -0.013(6) 0.013(5) 0.007(5)
B6 0.033(7) 0.045(6) 0.038(6) 0.010(5) 0.009(5) 0.014(5)
B10 0.040(6) 0.040(6) 0.039(10) -0.013(7) 0.022(7) 0.016(5)
B11 0.027(10) 0.034(9) 0.049(7) -0.020(6) -0.007(7) 0.002(6)
S7B 0.0325(17) 0.0355(17) 0.0253(11) 0.0082(11) 0.0118(12) 0.0113(11)
B1B 0.034(6) 0.036(5) 0.039(6) -0.009(5) -0.002(4) 0.003(4)
B2B 0.036(6) 0.047(8) 0.018(4) -0.002(4) -0.004(4) 0.021(6)
B4B 0.030(6) 0.034(5) 0.029(6) -0.004(4) 0.002(4) 0.000(4)
B3B 0.032(6) 0.023(5) 0.026(5) -0.010(4) -0.002(4) 0.012(4)
B5B 0.032(5) 0.043(6) 0.046(7) -0.016(6) 0.010(5) 0.000(4)
B6B 0.030(6) 0.033(6) 0.033(6) 0.000(4) 0.003(4) 0.020(4)
B9B 0.040(6) 0.049(7) 0.031(7) -0.018(5) 0.003(5) -0.004(4)
B11B 0.025(10) 0.031(9) 0.048(7) -0.014(6) -0.011(7) 0.009(6)
B10B 0.036(7) 0.040(6) 0.039(10) -0.025(7) 0.017(7) -0.001(5)
P1 0.0445(6) 0.0291(5) 0.0232(5) 0.0050(4) 0.0137(4) 0.0030(4)
C22 0.052(3) 0.039(3) 0.080(4) -0.012(2) -0.012(2) 0.012(2)
C23 0.093(4) 0.064(3) 0.063(3) -0.012(3) 0.048(3) -0.030(3)
C20 0.053(3) 0.051(3) 0.095(4) 0.027(3) 0.009(3) -0.023(2)
C21 0.081(4) 0.066(4) 0.083(4) 0.025(3) 0.032(3) -0.030(3)
C1 0.064(3) 0.0309(19) 0.0286(19) 0.0042(16) 0.0248(19) -0.0012(18)
C2 0.103(4) 0.039(2) 0.065(3) 0.007(2) 0.064(3) 0.000(2)
C3 0.137(5) 0.040(2) 0.077(3) -0.001(2) 0.084(4) -0.019(3)
C4 0.126(5) 0.030(2) 0.050(3) -0.0067(19) 0.060(3) -0.010(3)
C5 0.080(3) 0.032(2) 0.051(3) -0.0041(19) 0.038(2) -0.001(2)
C6 0.056(3) 0.0291(19) 0.048(2) 0.0007(18) 0.027(2) -0.0027(18)
C7 0.0280(19) 0.0356(19) 0.0250(18) 0.0016(15) 0.0095(15) -0.0083(15)
C8 0.031(2) 0.041(2) 0.039(2) -0.0040(17) 0.0136(17) -0.0105(17)
C9 0.027(2) 0.067(3) 0.041(2) -0.019(2) 0.0045(17) -0.004(2)
C10 0.035(2) 0.082(4) 0.029(2) -0.002(2) -0.0025(17) 0.013(2)
C11 0.034(2) 0.051(2) 0.031(2) 0.0091(18) 0.0072(16) 0.0007(18)
C12 0.0284(19) 0.039(2) 0.0248(18) 0.0035(15) 0.0037(15) -0.0089(16)
C19 0.028(2) 0.031(2) 0.052(3) -0.0022(18) 0.0014(18) -0.0090(16)
C18A 0.028(5) 0.048(5) 0.017(4) 0.007(4) 0.004(4) 0.017(4)
C13A 0.031(6) 0.024(4) 0.028(4) 0.002(3) 0.010(5) -0.012(4)
C14A 0.037(5) 0.035(5) 0.032(5) 0.003(4) 0.017(4) -0.004(4)
C15A 0.035(5) 0.064(6) 0.048(6) 0.026(5) 0.008(4) 0.000(4)
C16A 0.047(6) 0.077(8) 0.053(7) 0.040(6) 0.037(5) 0.022(5)
C17A 0.042(7) 0.079(8) 0.024(4) 0.020(4) 0.012(4) 0.041(6)
C13B 0.026(5) 0.033(5) 0.027(5) 0.013(4) 0.007(4) -0.003(4)
C18B 0.029(5) 0.037(5) 0.029(4) 0.011(3) 0.006(4) 0.003(4)
C17B 0.036(5) 0.038(4) 0.030(4) 0.004(3) 0.011(4) -0.001(4)
C16B 0.034(6) 0.031(5) 0.039(5) 0.011(4) 0.023(4) 0.006(4)
C15B 0.043(6) 0.045(5) 0.031(5) 0.017(4) 0.017(4) 0.004(4)
C14B 0.055(7) 0.030(4) 0.026(5) -0.004(4) 0.014(5) -0.021(5)

loop_
_atom_type_symbol
_atom_type_description
_atom_type_scat_dispersion_real
_atom_type_scat_dispersion_imag
_atom_type_scat_source
C C 0.0033 0.0016 'International Tables Vol C Tables 4.2.6.8 and 6.1.1.4'
H H 0.0000 0.0000 'International Tables Vol C Tables 4.2.6.8 and 6.1.1.4'
B B 0.0013 0.0007 'International Tables Vol C Tables 4.2.6.8 and 6.1.1.4'
N N 0.0061 0.0033 'International Tables Vol C Tables 4.2.6.8 and 6.1.1.4'
P P 0.1023 0.0942 'International Tables Vol C Tables 4.2.6.8 and 6.1.1.4'
Rh Rh -1.1178 0.9187 'International Tables Vol C Tables 4.2.6.8 and 6.1.1.4'
S S 0.1246 0.1234 'International Tables Vol C Tables 4.2.6.8 and 6.1.1.4'

loop_
_geom_angle_atom_site_label_1
_geom_angle_atom_site_label_2
_geom_angle_atom_site_label_3
_geom_angle
C19 Rh8 B9 92.2(4)
C19 Rh8 B4 96.0(3)
B9 Rh8 B4 49.0(4)
C19 Rh8 B3 132.3(3)
B9 Rh8 B3 85.9(4)
B4 Rh8 B3 49.1(4)
C19 Rh8 P1 93.42(10)
B9 Rh8 P1 140.6(3)
B4 Rh8 P1 166.2(3)
B3 Rh8 P1 117.3(3)
C19 Rh8 S7 175.46(12)
B9 Rh8 S7 92.0(3)
B4 Rh8 S7 88.0(3)
B3 Rh8 S7 49.8(2)
P1 Rh8 S7 82.27(7)
C19 N1 C21 111.0(4)
C19 N1 C23 125.4(4)
C21 N1 C23 123.3(4)
C19 N2 C20 110.0(4)
C19 N2 C22 125.2(4)
C20 N2 C22 124.8(4)
B11 S7 B2 58.7(7)
B11 S7 B3 97.2(6)
B2 S7 B3 55.3(4)
B11 S7 Rh8 102.1(7)
B2 S7 Rh8 106.1(3)
B3 S7 Rh8 59.3(3)
B3 B1 B5 111.1(7)
B3 B1 B2 64.3(6)
B5 B1 B2 111.8(7)
B3 B1 B4 63.3(5)
B5 B1 B4 59.1(6)
B2 B1 B4 115.4(7)
B3 B1 B6 109.4(7)
B5 B1 B6 59.7(6)
B2 B1 B6 60.0(6)
B4 B1 B6 107.1(7)
B1 B2 B6 60.9(6)
B1 B2 B3 56.7(5)
B6 B2 B3 104.2(8)
B1 B2 B11 103.5(8)
B6 B2 B11 55.6(6)
B3 B2 B11 103.7(9)
B1 B2 S7 110.8(6)
B6 B2 S7 107.2(6)
B3 B2 S7 64.0(4)
B11 B2 S7 59.1(6)
B1 B3 B4 59.9(6)
B1 B3 B2 58.9(5)
B4 B3 B2 108.3(7)
B1 B3 S7 109.8(6)
B4 B3 S7 113.4(6)
B2 B3 S7 60.6(4)
B1 B3 Rh8 114.1(7)
B4 B3 Rh8 60.9(4)
B2 B3 Rh8 120.1(6)
S7 B3 Rh8 71.0(3)
B5 B4 B9 60.5(6)
B5 B4 B1 59.9(6)
B9 B4 B1 110.0(7)
B5 B4 B3 106.5(8)
B9 B4 B3 113.1(7)
B1 B4 B3 56.8(6)
B5 B4 Rh8 118.2(6)
B9 B4 Rh8 65.2(5)
B1 B4 Rh8 119.5(7)
B3 B4 Rh8 70.0(5)
B10 B5 B4 110.3(10)
B10 B5 B1 109.3(9)
B4 B5 B1 61.0(6)
B10 B5 B9 63.2(9)
B4 B5 B9 60.1(6)
B1 B5 B9 110.5(8)
B10 B5 B6 59.0(8)
B4 B5 B6 109.8(8)
B1 B5 B6 61.1(6)
B9 B5 B6 110.8(8)
B11 B6 B10 63.5(9)
B11 B6 B5 111.0(10)
B10 B6 B5 59.7(9)
B11 B6 B2 65.7(10)
B10 B6 B2 117.0(10)
B5 B6 B2 110.6(8)
B11 B6 B1 110.0(10)
B10 B6 B1 108.2(10)
B5 B6 B1 59.2(6)
B2 B6 B1 59.1(6)
B4 B9 B5 59.4(6)
B4 B9 B10 105.4(8)
B5 B9 B10 57.8(8)
B4 B9 Rh8 65.8(5)
B5 B9 Rh8 117.8(7)
B10 B9 Rh8 116.9(8)
B6 B10 B5 61.3(8)
B6 B10 B11 57.9(7)
B5 B10 B11 107.8(10)
B6 B10 B9 109.2(11)
B5 B10 B9 59.0(9)
B11 B10 B9 111.0(13)
B6 B11 B10 58.5(8)
B6 B11 B2 58.6(8)
B10 B11 B2 107.3(10)
B6 B11 S7 112.5(12)
B10 B11 S7 117.0(14)
B2 B11 S7 62.2(8)
B11B S7B B2B 54.3(6)
B11B S7B B3B 96.9(6)
B2B S7B B3B 55.9(4)
B3B B1B B2B 66.1(7)
B3B B1B B5B 109.5(7)
B2B B1B B5B 110.3(7)
B3B B1B B4B 62.2(6)
B2B B1B B4B 116.0(7)
B5B B1B B4B 59.3(7)
B3B B1B B6B 109.9(8)
B2B B1B B6B 59.3(6)
B5B B1B B6B 59.1(6)
B4B B1B B6B 107.6(7)
B1B B2B B6B 61.4(7)
B1B B2B B11B 107.9(10)
B6B B2B B11B 56.9(7)
B1B B2B B3B 56.0(6)
B6B B2B B3B 103.8(8)
B11B B2B B3B 108.2(9)
B1B B2B S7B 110.6(6)
B6B B2B S7B 107.3(6)
B11B B2B S7B 61.1(6)
B3B B2B S7B 64.0(4)
B9B B4B B5B 61.5(6)
B9B B4B B1B 110.3(8)
B5B B4B B1B 60.2(6)
B9B B4B B3B 110.4(8)
B5B B4B B3B 106.3(8)
B1B B4B B3B 57.2(6)
B1B B3B B4B 60.7(7)
B1B B3B B2B 57.9(6)
B4B B3B B2B 108.3(7)
B1B B3B S7B 108.9(6)
B4B B3B S7B 114.2(6)
B2B B3B S7B 60.1(5)
B4B B5B B6B 110.2(8)
B4B B5B B1B 60.6(6)
B6B B5B B1B 61.0(6)
B4B B5B B10B 110.8(10)
B6B B5B B10B 60.7(8)
B1B B5B B10B 110.1(9)
B4B B5B B9B 59.0(6)
B6B B5B B9B 111.2(9)
B1B B5B B9B 108.5(8)
B10B B5B B9B 63.3(9)
B11B B6B B2B 62.3(10)
B11B B6B B5B 115.9(10)
B2B B6B B5B 111.0(7)
B11B B6B B10B 67.4(10)
B2B B6B B10B 115.6(10)
B5B B6B B10B 60.4(9)
B11B B6B B1B 110.5(10)
B2B B6B B1B 59.3(6)
B5B B6B B1B 60.0(6)
B10B B6B B1B 109.0(10)
B4B B9B B5B 59.5(6)
B4B B9B B10B 107.0(9)
B5B B9B B10B 58.2(8)
B6B B11B B2B 60.8(8)
B6B B11B S7B 113.2(12)
B2B B11B S7B 64.6(8)
B6B B11B B10B 58.9(8)
B2B B11B B10B 107.9(11)
S7B B11B B10B 109.1(13)
B5B B10B B6B 58.9(8)
B5B B10B B9B 58.5(9)
B6B B10B B9B 106.0(11)
B5B B10B B11B 103.5(10)
B6B B10B B11B 53.7(7)
B9B B10B B11B 111.5(13)
C13B P1 C7 104.8(3)
C13B P1 C1 112.4(3)
C7 P1 C1 104.35(17)
C7 P1 C13A 96.0(2)
C1 P1 C13A 103.7(3)
C13B P1 Rh8 102.5(2)
C7 P1 Rh8 121.84(11)
C1 P1 Rh8 110.87(14)
C13A P1 Rh8 117.58(19)
C21 C20 N2 107.7(4)
C20 C21 N1 106.7(5)
C6 C1 C2 119.4(4)
C6 C1 P1 116.8(3)
C2 C1 P1 123.8(3)
C3 C2 C1 119.7(4)
C4 C3 C2 120.4(4)
C3 C4 C5 120.1(4)
C4 C5 C6 119.7(4)
C1 C6 C5 120.7(4)
C8 C7 C12 119.6(3)
C8 C7 P1 122.9(3)
C12 C7 P1 117.4(3)
C7 C8 C9 119.4(4)
C10 C9 C8 120.5(4)
C9 C10 C11 120.5(4)
C12 C11 C10 119.3(4)
C11 C12 C7 120.8(3)
N2 C19 N1 104.6(4)
N2 C19 Rh8 125.3(3)
N1 C19 Rh8 130.1(3)
C13A C18A C17A 120.0
C18A C13A C14A 120.0
C18A C13A P1 117.6(3)
C14A C13A P1 122.4(3)
C15A C14A C13A 120.0
C16A C15A C14A 120.0
C17A C16A C15A 120.0
C16A C17A C18A 120.0
C18B C13B C14B 120.0
C18B C13B P1 122.4(3)
C14B C13B P1 117.5(4)
C13B C18B C17B 120.0
C16B C17B C18B 120.0
C15B C16B C17B 120.0
C16B C15B C14B 120.0
C15B C14B C13B 120.0

loop_
_geom_bond_atom_site_label_1
_geom_bond_atom_site_label_2
_geom_bond_distance
Rh8 C19 2.015(4)
Rh8 B9 2.122(13)
Rh8 B4 2.133(9)
Rh8 B3 2.294(10)
Rh8 P1 2.3644(13)
Rh8 S7 2.523(3)
N1 C19 1.368(5)
N1 C21 1.375(6)
N1 C23 1.451(6)
N2 C19 1.353(5)
N2 C20 1.393(6)
N2 C22 1.453(6)
S7 B11 1.92(2)
S7 B2 1.975(10)
S7 B3 2.038(10)
B1 B3 1.728(14)
B1 B5 1.768(15)
B1 B2 1.771(14)
B1 B4 1.787(15)
B1 B6 1.802(15)
B2 B6 1.787(15)
B2 B3 1.864(14)
B2 B11 1.91(2)
B3 B4 1.845(14)
B4 B5 1.753(14)
B4 B9 1.766(16)
B5 B10 1.75(2)
B5 B9 1.773(16)
B5 B6 1.777(17)
B6 B11 1.727(17)
B6 B10 1.738(19)
B9 B10 1.85(3)
B10 B11 1.825(18)
S7B B11B 1.92(2)
S7B B2B 1.984(11)
S7B B3B 2.056(11)
B1B B3B 1.719(15)
B1B B2B 1.757(17)
B1B B5B 1.776(16)
B1B B4B 1.783(15)
B1B B6B 1.794(14)
B2B B6B 1.757(16)
B2B B11B 1.78(2)
B2B B3B 1.895(13)
B4B B9B 1.750(16)
B4B B5B 1.760(16)
B4B B3B 1.809(16)
B5B B6B 1.761(17)
B5B B10B 1.79(2)
B5B B9B 1.795(15)
B6B B11B 1.686(19)
B6B B10B 1.793(18)
B9B B10B 1.88(3)
B11B B10B 1.93(3)
P1 C13B 1.822(4)
P1 C7 1.823(3)
P1 C1 1.828(4)
P1 C13A 1.904(4)
C20 C21 1.333(8)
C1 C6 1.382(5)
C1 C2 1.391(5)
C2 C3 1.391(6)
C3 C4 1.375(7)
C4 C5 1.380(6)
C5 C6 1.387(5)
C7 C8 1.385(5)
C7 C12 1.391(5)
C8 C9 1.387(5)
C9 C10 1.372(6)
C10 C11 1.384(6)
C11 C12 1.374(5)
C18A C13A 1.3900
C18A C17A 1.3900
C13A C14A 1.3900
C14A C15A 1.3900
C15A C16A 1.3900
C16A C17A 1.3900
C13B C18B 1.3900
C13B C14B 1.3900
C18B C17B 1.3900
C17B C16B 1.3900
C16B C15B 1.3900
C15B C14B 1.3900
